data_7125759
loop_
_publ_author_name
'Kureja, Kunal'
'Zinke, Julian'
'Bruhn, Clemens'
'Siemeling, Ulrich'

_publ_section_title
;
 Imidazolium-benzimidazolates as convenient sources of
 donor-functionalised normal and abnormal N-heterocyclic carbenes.
;
_journal_issue 65
_journal_name_full 'Chemical communications (Cambridge, England)'
_journal_page_first 9705
_journal_page_last 9708
_journal_paper_doi 10.1039/c9cc05283f
_journal_volume 55
_journal_year 2019
_chemical_formula_moiety 'C16 H14 Br Cu N4 Ni'
_chemical_formula_sum 'C16 H14 Br Cu N4 Ni'
_chemical_formula_weight 464.47
_space_group_crystal_system triclinic
_space_group_IT_number 2
_space_group_name_Hall '-P 1'
_space_group_name_H-M_alt 'P -1'
_atom_sites_solution_hydrogens geom
_audit_creation_method SHELXL-2014/7
_audit_update_record
;
2019-07-08 deposited with the CCDC.	2019-07-19 downloaded from the CCDC.
;
_cell_angle_alpha 116.637(5)
_cell_angle_beta 102.468(6)
_cell_angle_gamma 93.764(6)
_cell_formula_units_Z 2
_cell_length_a 8.8137(6)
_cell_length_b 9.8816(7)
_cell_length_c 10.4045(7)
_cell_measurement_reflns_used 15727
_cell_measurement_temperature 100(2)
_cell_measurement_theta_max 32.26
_cell_measurement_theta_min 2.28
_cell_volume 777.07(11)
_computing_structure_refinement 'SHELXL-2014/7 (Sheldrick, 2014)'
_diffrn_ambient_temperature 100(2)
_diffrn_detector Pilatus200K
_diffrn_detector_area_resol_mean 5.81
_diffrn_detector_type STOE
_diffrn_measured_fraction_theta_full 1.000
_diffrn_measured_fraction_theta_max 0.999
_diffrn_measurement_details ' 610 frames, detector distance = 40 mm'
_diffrn_measurement_device_type 'Stoe StadiVari'
_diffrn_measurement_method 'rotation method'
_diffrn_radiation_collimation '1.2 0.6 mm diameter'
_diffrn_radiation_monochromator 'Graded multilayer mirror'
_diffrn_radiation_polarisn_norm 0
_diffrn_radiation_type 'Mo K\a'
_diffrn_radiation_wavelength 0.71073
_diffrn_reflns_av_R_equivalents 0.0274
_diffrn_reflns_av_unetI/netI 0.0303
_diffrn_reflns_Laue_measured_fraction_full 1.000
_diffrn_reflns_Laue_measured_fraction_max 0.999
_diffrn_reflns_limit_h_max 10
_diffrn_reflns_limit_h_min -10
_diffrn_reflns_limit_k_max 12
_diffrn_reflns_limit_k_min -12
_diffrn_reflns_limit_l_max 11
_diffrn_reflns_limit_l_min -12
_diffrn_reflns_number 9092
_diffrn_reflns_point_group_measured_fraction_full 1.000
_diffrn_reflns_point_group_measured_fraction_max 0.999
_diffrn_reflns_theta_full 25.242
_diffrn_reflns_theta_max 26.000
_diffrn_reflns_theta_min 2.278
_diffrn_source 'Mo Genix'
_diffrn_source_current 1.000
_diffrn_source_power 0.050
_diffrn_source_voltage 50
_exptl_absorpt_coefficient_mu 5.153
_exptl_absorpt_correction_T_max 0.9025
_exptl_absorpt_correction_T_min 0.4991
_exptl_absorpt_correction_type integration
_exptl_absorpt_process_details 'X-red ver. 1.58 (Stoe & Cie. 2012)'
_exptl_crystal_colour yellow
_exptl_crystal_density_diffrn 1.985
_exptl_crystal_description plate
_exptl_crystal_F_000 460
_exptl_crystal_size_max 0.230
_exptl_crystal_size_mid 0.080
_exptl_crystal_size_min 0.020
_refine_diff_density_max 0.607
_refine_diff_density_min -0.376
_refine_diff_density_rms 0.085
_refine_ls_extinction_method none
_refine_ls_goodness_of_fit_ref 0.967
_refine_ls_hydrogen_treatment constr
_refine_ls_matrix_type full
_refine_ls_number_parameters 209
_refine_ls_number_reflns 3044
_refine_ls_number_restraints 0
_refine_ls_restrained_S_all 0.967
_refine_ls_R_factor_all 0.0339
_refine_ls_R_factor_gt 0.0229
_refine_ls_shift/su_max 0.001
_refine_ls_shift/su_mean 0.000
_refine_ls_structure_factor_coef Fsqd
_refine_ls_weighting_details 'w=1/[\s^2^(Fo^2^)+(0.0308P)^2^] where P=(Fo^2^+2Fc^2^)/3'
_refine_ls_weighting_scheme calc
_refine_ls_wR_factor_gt 0.0484
_refine_ls_wR_factor_ref 0.0514
_reflns_Friedel_coverage 0.000
_reflns_number_gt 2517
_reflns_number_total 3044
_reflns_threshold_expression 'I > 2\s(I)'
_cod_data_source_file c9cc05283f2.cif
_cod_data_source_block sv0259
_cod_original_cell_volume 777.07(10)
_cod_database_code 7125759
_shelx_shelxl_version_number 2014/7
_shelx_space_group_comment
;
The symmetry employed for this shelxl refinement is uniquely defined
by the following loop, which should always be used as a source of
symmetry information in preference to the above space-group names.
They are only intended as comments.
;
_shelx_estimated_absorpt_t_min 0.384
_shelx_estimated_absorpt_t_max 0.904

loop_
_space_group_symop_operation_xyz
'x, y, z'
'-x, -y, -z'

loop_
_atom_site_label
_atom_site_type_symbol
_atom_site_fract_x
_atom_site_fract_y
_atom_site_fract_z
_atom_site_U_iso_or_equiv
_atom_site_adp_type
_atom_site_occupancy
_atom_site_site_symmetry_order
_atom_site_calc_flag
_atom_site_refinement_flags_posn
_atom_site_refinement_flags_adp
C1 C 0.0869(3) 0.3840(3) 1.1148(3) 0.0127(5) Uani 1 1 d . .
C2 C -0.0446(3) 0.1491(3) 0.9335(3) 0.0162(5) Uani 1 1 d . .
H2A H -0.1128 0.0515 0.8850 0.019 Uiso 1 1 calc R U
C3 C 0.0412(3) 0.2049(3) 0.8701(3) 0.0149(5) Uani 1 1 d . .
H3A H 0.0461 0.1554 0.7694 0.018 Uiso 1 1 calc R U
C4 C -0.0891(3) 0.2381(3) 1.1876(3) 0.0176(6) Uani 1 1 d . .
H4A H -0.1271 0.3319 1.2453 0.021 Uiso 1 1 calc R U
H4B H -0.0108 0.2173 1.2558 0.021 Uiso 1 1 calc R U
H4C H -0.1783 0.1511 1.1321 0.021 Uiso 1 1 calc R U
C5 C 0.2264(3) 0.4641(3) 0.9879(3) 0.0115(5) Uani 1 1 d . .
C6 C 0.3758(3) 0.6868(3) 1.0967(3) 0.0126(5) Uani 1 1 d . .
C7 C 0.4605(3) 0.8360(3) 1.1903(3) 0.0158(5) Uani 1 1 d . .
H7A H 0.4543 0.8923 1.2902 0.019 Uiso 1 1 calc R U
C8 C 0.5547(3) 0.8999(3) 1.1325(3) 0.0187(6) Uani 1 1 d . .
H8A H 0.6148 1.0012 1.1945 0.022 Uiso 1 1 calc R U
C9 C 0.5626(3) 0.8179(3) 0.9848(3) 0.0180(6) Uani 1 1 d . .
H9A H 0.6278 0.8652 0.9488 0.022 Uiso 1 1 calc R U
C10 C 0.4782(3) 0.6698(3) 0.8897(3) 0.0154(5) Uani 1 1 d . .
H10A H 0.4843 0.6143 0.7897 0.018 Uiso 1 1 calc R U
C11 C 0.3836(3) 0.6055(3) 0.9476(3) 0.0124(5) Uani 1 1 d . .
C12 C 0.3756(3) 0.6372(3) 1.4822(3) 0.0152(5) Uani 1 1 d . .
H12A H 0.4803 0.6174 1.4978 0.018 Uiso 1 1 calc R U
C13 C 0.2392(3) 0.5421(3) 1.4622(3) 0.0149(5) Uani 1 1 d . .
H13A H 0.2336 0.4434 1.4570 0.018 Uiso 1 1 calc R U
C14 C 0.1065(3) 0.6208(3) 1.4506(3) 0.0146(5) Uani 1 1 d . .
H14A H -0.0008 0.5817 1.4355 0.018 Uiso 1 1 calc R U
C15 C 0.1648(3) 0.7642(3) 1.4657(3) 0.0147(5) Uani 1 1 d . .
H15A H 0.1061 0.8424 1.4693 0.018 Uiso 1 1 calc R U
C16 C 0.3292(3) 0.7699(3) 1.4747(3) 0.0160(5) Uani 1 1 d . .
H16A H 0.3969 0.8493 1.4757 0.019 Uiso 1 1 calc R U
N1 N -0.0162(2) 0.2591(2) 1.0826(2) 0.0139(5) Uani 1 1 d . .
N2 N 0.1210(2) 0.3495(2) 0.9818(2) 0.0120(4) Uani 1 1 d . .
N3 N 0.2731(2) 0.5914(2) 1.1194(2) 0.0118(4) Uani 1 1 d . .
N4 N 0.2849(2) 0.4602(3) 0.8781(2) 0.0132(4) Uani 1 1 d . .
Ni1 Ni 0.20215(4) 0.57327(4) 1.27284(4) 0.01089(8) Uani 1 1 d . .
Cu1 Cu 0.26508(4) 0.30293(4) 0.68517(4) 0.01433(8) Uani 1 1 d . .
Br1 Br 0.22934(3) 0.13043(3) 0.44744(3) 0.01581(8) Uani 1 1 d . .

loop_
_atom_site_aniso_label
_atom_site_aniso_U_11
_atom_site_aniso_U_22
_atom_site_aniso_U_33
_atom_site_aniso_U_23
_atom_site_aniso_U_13
_atom_site_aniso_U_12
C1 0.0126(12) 0.0160(13) 0.0120(13) 0.0083(11) 0.0035(10) 0.0047(10)
C2 0.0177(13) 0.0112(13) 0.0145(13) 0.0039(11) 0.0002(11) 0.0005(11)
C3 0.0157(13) 0.0132(13) 0.0109(13) 0.0031(11) 0.0006(10) 0.0020(10)
C4 0.0186(14) 0.0192(15) 0.0167(14) 0.0098(12) 0.0063(11) -0.0005(11)
C5 0.0110(12) 0.0119(13) 0.0123(13) 0.0064(11) 0.0030(10) 0.0032(10)
C6 0.0125(12) 0.0151(13) 0.0149(13) 0.0100(11) 0.0050(10) 0.0061(10)
C7 0.0181(14) 0.0158(14) 0.0144(13) 0.0072(11) 0.0060(11) 0.0047(11)
C8 0.0184(14) 0.0151(14) 0.0225(15) 0.0094(12) 0.0052(11) 0.0001(11)
C9 0.0179(14) 0.0203(15) 0.0235(15) 0.0154(13) 0.0088(11) 0.0044(11)
C10 0.0162(13) 0.0200(14) 0.0138(13) 0.0101(12) 0.0062(11) 0.0056(11)
C11 0.0107(12) 0.0123(13) 0.0142(13) 0.0063(11) 0.0028(10) 0.0046(10)
C12 0.0139(13) 0.0204(14) 0.0105(13) 0.0072(11) 0.0018(10) 0.0043(10)
C13 0.0196(13) 0.0166(14) 0.0101(13) 0.0079(11) 0.0034(10) 0.0039(11)
C14 0.0159(13) 0.0182(14) 0.0100(13) 0.0057(11) 0.0062(10) 0.0032(10)
C15 0.0196(14) 0.0161(14) 0.0091(12) 0.0048(11) 0.0066(10) 0.0070(11)
C16 0.0205(14) 0.0129(13) 0.0097(13) 0.0024(11) 0.0032(11) -0.0022(11)
N1 0.0135(11) 0.0130(12) 0.0147(11) 0.0067(10) 0.0027(9) 0.0017(9)
N2 0.0137(11) 0.0117(11) 0.0121(11) 0.0069(9) 0.0036(9) 0.0025(8)
N3 0.0129(11) 0.0105(11) 0.0122(11) 0.0052(9) 0.0042(9) 0.0023(8)
N4 0.0124(11) 0.0145(11) 0.0142(11) 0.0076(9) 0.0046(9) 0.0038(9)
Ni1 0.01248(17) 0.01026(17) 0.00945(16) 0.00419(13) 0.00348(12) 0.00116(12)
Cu1 0.01614(17) 0.01471(17) 0.01048(16) 0.00429(13) 0.00441(12) 0.00255(12)
Br1 0.01846(14) 0.01394(14) 0.01180(13) 0.00375(10) 0.00343(10) 0.00272(10)

loop_
_atom_type_symbol
_atom_type_description
_atom_type_scat_dispersion_real
_atom_type_scat_dispersion_imag
_atom_type_scat_source
C C 0.0033 0.0016 'International Tables Vol C Tables 4.2.6.8 and 6.1.1.4'
H H 0.0000 0.0000 'International Tables Vol C Tables 4.2.6.8 and 6.1.1.4'
N N 0.0061 0.0033 'International Tables Vol C Tables 4.2.6.8 and 6.1.1.4'
Ni Ni 0.3393 1.1124 'International Tables Vol C Tables 4.2.6.8 and 6.1.1.4'
Cu Cu 0.3201 1.2651 'International Tables Vol C Tables 4.2.6.8 and 6.1.1.4'
Br Br -0.2901 2.4595 'International Tables Vol C Tables 4.2.6.8 and 6.1.1.4'

loop_
_geom_angle_atom_site_label_1
_geom_angle_atom_site_label_2
_geom_angle_atom_site_label_3
_geom_angle
N1 C1 N2 104.1(2)
N1 C1 Ni1 142.59(19)
N2 C1 Ni1 113.19(18)
C3 C2 N1 108.0(2)
C3 C2 H2A 126.0
N1 C2 H2A 126.0
C2 C3 N2 105.7(2)
C2 C3 H3A 127.1
N2 C3 H3A 127.1
N1 C4 H4A 109.5
N1 C4 H4B 109.5
H4A C4 H4B 109.5
N1 C4 H4C 109.5
H4A C4 H4C 109.5
H4B C4 H4C 109.5
N3 C5 N4 117.6(2)
N3 C5 N2 114.9(2)
N4 C5 N2 127.5(2)
C7 C6 N3 131.8(2)
C7 C6 C11 120.6(2)
N3 C6 C11 107.5(2)
C6 C7 C8 117.6(2)
C6 C7 H7A 121.2
C8 C7 H7A 121.2
C7 C8 C9 121.3(3)
C7 C8 H8A 119.3
C9 C8 H8A 119.3
C10 C9 C8 121.8(2)
C10 C9 H9A 119.1
C8 C9 H9A 119.1
C9 C10 C11 116.9(2)
C9 C10 H10A 121.5
C11 C10 H10A 121.5
C10 C11 N4 129.6(2)
C10 C11 C6 121.7(2)
N4 C11 C6 108.7(2)
C13 C12 C16 107.4(2)
C13 C12 Ni1 67.97(15)
C16 C12 Ni1 68.73(15)
C13 C12 H12A 126.3
C16 C12 H12A 126.3
Ni1 C12 H12A 128.5
C12 C13 C14 108.0(2)
C12 C13 Ni1 73.85(15)
C14 C13 Ni1 68.92(14)
C12 C13 H13A 126.0
C14 C13 H13A 126.0
Ni1 C13 H13A 122.9
C15 C14 C13 108.2(2)
C15 C14 Ni1 74.06(14)
C13 C14 Ni1 70.03(14)
C15 C14 H14A 125.9
C13 C14 H14A 125.9
Ni1 C14 H14A 121.7
C14 C15 C16 106.8(2)
C14 C15 Ni1 67.34(14)
C16 C15 Ni1 68.87(15)
C14 C15 H15A 126.6
C16 C15 H15A 126.6
Ni1 C15 H15A 128.7
C15 C16 C12 109.2(2)
C15 C16 Ni1 72.16(15)
C12 C16 Ni1 72.29(16)
C15 C16 H16A 125.4
C12 C16 H16A 125.4
Ni1 C16 H16A 121.8
C1 N1 C2 110.6(2)
C1 N1 C4 125.8(2)
C2 N1 C4 123.6(2)
C1 N2 C3 111.5(2)
C1 N2 C5 114.4(2)
C3 N2 C5 134.0(2)
C5 N3 C6 103.8(2)
C5 N3 Ni1 113.46(17)
C6 N3 Ni1 142.13(19)
C5 N4 C11 102.3(2)
C5 N4 Cu1 131.77(18)
C11 N4 Cu1 125.64(17)
C1 Ni1 N3 83.44(10)
C1 Ni1 C14 106.97(11)
N3 Ni1 C14 161.70(10)
C1 Ni1 C13 104.86(11)
N3 Ni1 C13 151.95(10)
C14 Ni1 C13 41.05(10)
C1 Ni1 C16 170.29(11)
N3 Ni1 C16 105.41(10)
C14 Ni1 C16 65.65(11)
C13 Ni1 C16 65.45(11)
C1 Ni1 C15 138.13(10)
N3 Ni1 C15 124.59(10)
C14 Ni1 C15 38.60(10)
C13 Ni1 C15 66.10(10)
C16 Ni1 C15 38.97(10)
C1 Ni1 C12 133.19(11)
N3 Ni1 C12 118.03(10)
C14 Ni1 C12 65.96(10)
C13 Ni1 C12 38.18(10)
C16 Ni1 C12 38.98(10)
C15 Ni1 C12 65.14(10)
N4 Cu1 Br1 174.29(7)

loop_
_geom_bond_atom_site_label_1
_geom_bond_atom_site_label_2
_geom_bond_distance
C1 N1 1.347(3)
C1 N2 1.375(3)
C1 Ni1 1.872(3)
C2 C3 1.340(4)
C2 N1 1.391(3)
C2 H2A 0.9500
C3 N2 1.383(3)
C3 H3A 0.9500
C4 N1 1.462(3)
C4 H4A 0.9800
C4 H4B 0.9800
C4 H4C 0.9800
C5 N3 1.330(3)
C5 N4 1.338(3)
C5 N2 1.387(3)
C6 C7 1.391(4)
C6 N3 1.395(3)
C6 C11 1.411(4)
C7 C8 1.392(4)
C7 H7A 0.9500
C8 C9 1.400(4)
C8 H8A 0.9500
C9 C10 1.384(4)
C9 H9A 0.9500
C10 C11 1.397(4)
C10 H10A 0.9500
C11 N4 1.405(3)
C12 C13 1.392(4)
C12 C16 1.429(4)
C12 Ni1 2.164(3)
C12 H12A 0.9500
C13 C14 1.459(4)
C13 Ni1 2.088(3)
C13 H13A 0.9500
C14 C15 1.402(4)
C14 Ni1 2.073(2)
C14 H14A 0.9500
C15 C16 1.427(4)
C15 Ni1 2.160(3)
C15 H15A 0.9500
C16 Ni1 2.117(3)
C16 H16A 0.9500
N3 Ni1 1.909(2)
N4 Cu1 1.868(2)
Cu1 Br1 2.2216(5)
